data_4337209
loop_
_publ_author_name
'Le Goff, Alan'
'V\'enec, David'
'Le Roy, Christine'
'P\'etillon, Fran\,cois Y'
'Schollhammer, Philippe'
'Talarmin, Jean'

_publ_section_title
;
 Acid-base control of hemilabile proton-responsive protecting devices in
 dimolybdenum, thiolate-bridged complexes.
;
_journal_issue 4
_journal_name_full 'Inorganic chemistry'
_journal_page_first 2200
_journal_page_last 2210
_journal_paper_doi 10.1021/ic402873c
_journal_volume 53
_journal_year 2014
_chemical_formula_sum 'C24 H39 B F4 Mo2 N2 O S3'
_chemical_formula_weight 746.44
_chemical_name_systematic
;
 ?
;
_space_group_IT_number 14
_symmetry_cell_setting monoclinic
_symmetry_space_group_name_Hall '-P 2ybc'
_symmetry_space_group_name_H-M 'P 1 21/c 1'
_atom_sites_solution_hydrogens geom
_atom_sites_solution_primary direct
_atom_sites_solution_secondary difmap
_audit_creation_date 2006-07-04T14:58:24-00:00
_audit_creation_method 'WinGX routine CIF_UPDATE'
_cell_angle_alpha 90
_cell_angle_beta 97.331(2)
_cell_angle_gamma 90
_cell_formula_units_Z 4
_cell_length_a 9.0236(3)
_cell_length_b 12.5884(3)
_cell_length_c 26.6685(7)
_cell_measurement_reflns_used 12211
_cell_measurement_temperature 170(2)
_cell_measurement_theta_max 28.8669
_cell_measurement_theta_min 2.5753
_cell_volume 3004.58(15)
_computing_cell_refinement
;
        CrysAlis RED, Oxford Diffraction Ltd.,
        Version 1.171.29.8 (release 17-03-2006 CrysAlis171 .NET)
        (compiled Mar 17 2006,10:57:34)
;
_computing_data_collection
;
        CrysAlis CCD, Oxford Diffraction Ltd.,
        Version 1.171.29.8 (release 17-03-2006 CrysAlis171 .NET)
        (compiled Mar 17 2006,10:57:34)
;
_computing_data_reduction
;
        CrysAlis RED, Oxford Diffraction Ltd.,
        Version 1.171.29.8 (release 17-03-2006 CrysAlis171 .NET)
        (compiled Mar 17 2006,10:57:34)
;
_computing_molecular_graphics 'ORTEP3 for Windows (Farrugia, 1997)'
_computing_structure_refinement 'SHELXL-97 (Sheldrick, 1997)'
_computing_structure_solution 'SHELXS-97 (Sheldrick, 1997)'
_diffrn_ambient_temperature 170(2)
_diffrn_measured_fraction_theta_full 0.999
_diffrn_measured_fraction_theta_max 0.999
_diffrn_measurement_device_type 'X-CALIBUR-2 CCD 4-circle diffractometer'
_diffrn_measurement_method
;
omega-scans with kappa -79 deg (chi -58.3 deg), phi 0, 90, 180, 270 deg
;
_diffrn_orient_matrix_UB_11 -0.0236782817
_diffrn_orient_matrix_UB_12 0.0537457057
_diffrn_orient_matrix_UB_13 -0.0000692568
_diffrn_orient_matrix_UB_21 0.0281922411
_diffrn_orient_matrix_UB_22 0.0082797078
_diffrn_orient_matrix_UB_23 -0.023327166
_diffrn_orient_matrix_UB_31 -0.0702057885
_diffrn_orient_matrix_UB_32 -0.0147818007
_diffrn_orient_matrix_UB_33 -0.0132316499
_diffrn_radiation_monochromator graphite
_diffrn_radiation_type MoK\a
_diffrn_radiation_wavelength 0.71073
_diffrn_reflns_av_R_equivalents 0.0385
_diffrn_reflns_av_unetI/netI 0.0484
_diffrn_reflns_limit_h_max 10
_diffrn_reflns_limit_h_min -11
_diffrn_reflns_limit_k_max 15
_diffrn_reflns_limit_k_min -15
_diffrn_reflns_limit_l_max 33
_diffrn_reflns_limit_l_min -33
_diffrn_reflns_number 25220
_diffrn_reflns_theta_full 26.37
_diffrn_reflns_theta_max 26.37
_diffrn_reflns_theta_min 2.58
_diffrn_standards_interval_count 50
_exptl_absorpt_coefficient_mu 1.089
_exptl_absorpt_correction_T_max 0.9083
_exptl_absorpt_correction_T_min 0.7359
_exptl_absorpt_correction_type multi-scan
_exptl_absorpt_process_details
;
        CrysAlis RED, Oxford Diffraction Ltd.,
        Version 1.171.29.8 (release 17-03-2006 CrysAlis171 .NET)
        (compiled Mar 17 2006,10:57:34)
        Empirical absorption correction using spherical harmonics,
        implemented in SCALE3 ABSPACK scaling algorithm.
;
_exptl_crystal_colour red
_exptl_crystal_density_diffrn 1.65
_exptl_crystal_density_method 'not measured'
_exptl_crystal_description 'truncated prism, axis [100]'
_exptl_crystal_F_000 1512
_exptl_crystal_size_max 0.3
_exptl_crystal_size_mid 0.13
_exptl_crystal_size_min 0.09
_refine_diff_density_max 0.724
_refine_diff_density_min -0.347
_refine_diff_density_rms 0.096
_refine_ls_extinction_method none
_refine_ls_goodness_of_fit_ref 0.957
_refine_ls_hydrogen_treatment constr
_refine_ls_matrix_type full
_refine_ls_number_parameters 343
_refine_ls_number_reflns 6150
_refine_ls_number_restraints 0
_refine_ls_restrained_S_all 0.957
_refine_ls_R_factor_all 0.0556
_refine_ls_R_factor_gt 0.0315
_refine_ls_shift/su_max 0.001
_refine_ls_shift/su_mean 0
_refine_ls_structure_factor_coef Fsqd
_refine_ls_weighting_details 'calc w=1/[\s^2^(Fo^2^)+(0.0439P)^2^+0.0000P] where P=(Fo^2^+2Fc^2^)/3'
_refine_ls_weighting_scheme calc
_refine_ls_wR_factor_gt 0.0709
_refine_ls_wR_factor_ref 0.0756
_reflns_number_gt 4290
_reflns_number_total 6150
_reflns_threshold_expression >2sigma(I)
_cod_data_source_file ic402873c_si_002.cif
_cod_data_source_block altbu2-c
_cod_database_code 4337209

loop_
_symmetry_equiv_pos_as_xyz
'x, y, z'
'-x, y+1/2, -z+1/2'
'-x, -y, -z'
'x, -y-1/2, z-1/2'

loop_
_atom_site_label
_atom_site_type_symbol
_atom_site_fract_x
_atom_site_fract_y
_atom_site_fract_z
_atom_site_U_iso_or_equiv
_atom_site_adp_type
_atom_site_occupancy
_atom_site_symmetry_multiplicity
_atom_site_calc_flag
_atom_site_refinement_flags
C1 C 1.0143(4) 0.7327(3) 0.70648(14) 0.0487(11) Uani 1 1 d .
H1A H 1.0121 0.7605 0.7407 0.073 Uiso 1 1 calc R
H1B H 1.0913 0.6777 0.7072 0.073 Uiso 1 1 calc R
H1C H 0.9166 0.7021 0.694 0.073 Uiso 1 1 calc R
C2 C 1.2194(4) 1.0280(3) 0.61495(15) 0.0475(10) Uani 1 1 d .
H2A H 1.2153 1.0981 0.6308 0.071 Uiso 1 1 calc R
H2B H 1.2954 1.0286 0.5918 0.071 Uiso 1 1 calc R
H2C H 1.2452 0.9742 0.6412 0.071 Uiso 1 1 calc R
C3 C 0.5843(4) 0.8299(3) 0.53744(13) 0.0364(9) Uani 1 1 d .
H3A H 0.5776 0.7896 0.569 0.044 Uiso 1 1 calc R
H3B H 0.4971 0.8782 0.5319 0.044 Uiso 1 1 calc R
C4 C 0.5785(5) 0.7528(3) 0.49340(14) 0.0532(11) Uani 1 1 d .
H4A H 0.6679 0.7065 0.4978 0.064 Uiso 1 1 calc R
H4B H 0.4888 0.7072 0.4925 0.064 Uiso 1 1 calc R
C5 C 0.8477(4) 0.6826(2) 0.59539(12) 0.0259(7) Uani 1 1 d .
C6 C 0.7070(4) 0.8368(2) 0.66067(12) 0.0251(7) Uani 1 1 d .
C7 C 0.7065(5) 0.5028(3) 0.59944(16) 0.0504(11) Uani 1 1 d .
C8 C 0.5428(4) 0.7434(3) 0.72107(12) 0.0337(8) Uani 1 1 d .
C11 C 1.2149(4) 0.7633(3) 0.55977(14) 0.0392(9) Uani 1 1 d .
H11 H 1.2978 0.786 0.5829 0.047 Uiso 1 1 calc R
C12 C 1.1518(4) 0.8186(3) 0.51608(13) 0.0360(9) Uani 1 1 d .
H12 H 1.1863 0.8843 0.5045 0.043 Uiso 1 1 calc R
C13 C 1.0307(4) 0.7606(3) 0.49280(13) 0.0374(9) Uani 1 1 d .
H13 H 0.9677 0.7801 0.4629 0.045 Uiso 1 1 calc R
C14 C 1.0184(4) 0.6680(3) 0.52154(14) 0.0396(10) Uani 1 1 d .
H14 H 0.9452 0.6141 0.5143 0.048 Uiso 1 1 calc R
C15 C 1.1330(4) 0.6684(3) 0.56300(14) 0.0381(9) Uani 1 1 d .
H15 H 1.1515 0.6151 0.5882 0.046 Uiso 1 1 calc R
C21 C 0.9101(5) 1.0855(3) 0.68956(17) 0.0540(12) Uani 1 1 d .
H21 H 1.0093 1.0885 0.7064 0.065 Uiso 1 1 calc R
C22 C 0.8576(5) 1.1366(3) 0.64484(17) 0.0540(12) Uani 1 1 d .
H22 H 0.9154 1.181 0.626 0.065 Uiso 1 1 calc R
C23 C 0.7081(5) 1.1131(3) 0.63184(16) 0.0520(11) Uani 1 1 d .
H23 H 0.646 1.1384 0.6028 0.062 Uiso 1 1 calc R
C24 C 0.6642(4) 1.0454(3) 0.66897(15) 0.0433(10) Uani 1 1 d .
H24 H 0.5673 1.0162 0.6695 0.052 Uiso 1 1 calc R
C25 C 0.7903(5) 1.0283(3) 0.70563(15) 0.0463(10) Uani 1 1 d .
H25 H 0.7935 0.9864 0.7354 0.056 Uiso 1 1 calc R
C71 C 0.7810(5) 0.4348(3) 0.56195(18) 0.0658(14) Uani 1 1 d .
H71A H 0.7674 0.4688 0.5286 0.099 Uiso 1 1 calc R
H71B H 0.7351 0.3642 0.5595 0.099 Uiso 1 1 calc R
H71C H 0.8879 0.4281 0.5738 0.099 Uiso 1 1 calc R
C72 C 0.5390(5) 0.5216(4) 0.57989(18) 0.0693(14) Uani 1 1 d .
H72A H 0.5295 0.5483 0.5451 0.104 Uiso 1 1 calc R
H72B H 0.4975 0.5739 0.6015 0.104 Uiso 1 1 calc R
H72C H 0.4841 0.4546 0.5807 0.104 Uiso 1 1 calc R
C73 C 0.7312(6) 0.4543(3) 0.65112(18) 0.0802(17) Uani 1 1 d .
H73A H 0.6937 0.5026 0.6754 0.12 Uiso 1 1 calc R
H73B H 0.8383 0.4422 0.6609 0.12 Uiso 1 1 calc R
H73C H 0.6777 0.3865 0.6509 0.12 Uiso 1 1 calc R
C81 C 0.4723(4) 0.8370(3) 0.74526(14) 0.0466(10) Uani 1 1 d .
H81A H 0.5509 0.8855 0.7601 0.07 Uiso 1 1 calc R
H81B H 0.4155 0.8111 0.7718 0.07 Uiso 1 1 calc R
H81C H 0.405 0.8747 0.7195 0.07 Uiso 1 1 calc R
C82 C 0.4217(4) 0.6698(3) 0.69685(15) 0.0478(10) Uani 1 1 d .
H82A H 0.4676 0.6084 0.6823 0.072 Uiso 1 1 calc R
H82B H 0.3585 0.7079 0.6701 0.072 Uiso 1 1 calc R
H82C H 0.3607 0.6455 0.7225 0.072 Uiso 1 1 calc R
C83 C 0.6511(4) 0.6829(3) 0.75893(14) 0.0467(10) Uani 1 1 d .
H83A H 0.7305 0.7308 0.7737 0.07 Uiso 1 1 calc R
H83B H 0.6952 0.6241 0.7418 0.07 Uiso 1 1 calc R
H83C H 0.5977 0.6546 0.7858 0.07 Uiso 1 1 calc R
S1 S 1.05629(9) 0.83996(7) 0.66492(3) 0.0315(2) Uani 1 1 d .
S2 S 1.03711(10) 0.99680(7) 0.57972(3) 0.0299(2) Uani 1 1 d .
S3 S 0.75514(9) 0.90821(7) 0.54475(3) 0.02688(19) Uani 1 1 d .
Mo1 Mo 0.98141(3) 0.80666(2) 0.575197(10) 0.02331(8) Uani 1 1 d .
Mo2 Mo 0.84393(3) 0.95238(2) 0.633422(10) 0.02479(9) Uani 1 1 d .
O1 O 0.5734(4) 0.8099(3) 0.44774(11) 0.0719(9) Uani 1 1 d .
H1O H 0.6106 0.7728 0.4263 0.108 Uiso 1 1 calc R
F1 F 0.3512(3) 0.3137(2) 0.63144(9) 0.0750(8) Uani 1 1 d .
F2 F 0.2417(4) 0.4539(2) 0.66127(11) 0.0947(10) Uani 1 1 d .
F3 F 0.1892(3) 0.4106(2) 0.57954(11) 0.0891(9) Uani 1 1 d .
F4 F 0.1101(3) 0.3070(2) 0.63903(13) 0.1053(11) Uani 1 1 d .
B B 0.2197(6) 0.3729(4) 0.62898(19) 0.0504(13) Uani 1 1 d .
N1 N 0.7822(3) 0.6063(2) 0.60157(11) 0.0376(7) Uani 1 1 d .
N2 N 0.6265(3) 0.7868(2) 0.68198(11) 0.0319(7) Uani 1 1 d .

loop_
_atom_site_aniso_label
_atom_site_aniso_U_11
_atom_site_aniso_U_22
_atom_site_aniso_U_33
_atom_site_aniso_U_23
_atom_site_aniso_U_13
_atom_site_aniso_U_12
C1 0.040(2) 0.067(3) 0.040(2) 0.027(2) 0.0069(18) 0.001(2)
C2 0.036(2) 0.050(2) 0.057(3) -0.002(2) 0.0072(19) -0.0171(19)
C3 0.0247(19) 0.051(2) 0.034(2) -0.0034(17) 0.0057(15) -0.0072(17)
C4 0.051(3) 0.068(3) 0.041(3) -0.005(2) 0.006(2) -0.019(2)
C5 0.0274(19) 0.0245(18) 0.0280(18) -0.0050(14) 0.0110(14) 0.0009(15)
C6 0.0253(18) 0.0280(17) 0.0230(18) -0.0032(14) 0.0066(14) 0.0039(15)
C7 0.060(3) 0.032(2) 0.067(3) -0.010(2) 0.039(2) -0.016(2)
C8 0.033(2) 0.045(2) 0.0269(19) 0.0037(16) 0.0171(16) -0.0012(17)
C11 0.028(2) 0.051(2) 0.042(2) 0.0092(18) 0.0163(17) 0.0064(18)
C12 0.037(2) 0.041(2) 0.035(2) 0.0054(17) 0.0254(17) 0.0039(18)
C13 0.039(2) 0.044(2) 0.033(2) -0.0052(17) 0.0196(17) 0.0028(18)
C14 0.052(3) 0.029(2) 0.045(2) -0.0086(17) 0.031(2) -0.0016(17)
C15 0.041(2) 0.032(2) 0.045(2) 0.0091(17) 0.0251(19) 0.0152(17)
C21 0.050(3) 0.050(3) 0.062(3) -0.036(2) 0.006(2) -0.008(2)
C22 0.082(4) 0.022(2) 0.065(3) -0.0137(19) 0.037(3) -0.006(2)
C23 0.071(3) 0.030(2) 0.054(3) -0.0111(19) 0.004(2) 0.014(2)
C24 0.038(2) 0.033(2) 0.062(3) -0.0136(19) 0.020(2) 0.0064(18)
C25 0.061(3) 0.045(2) 0.037(2) -0.0184(18) 0.018(2) 0.000(2)
C71 0.087(4) 0.037(2) 0.083(3) -0.029(2) 0.047(3) -0.018(2)
C72 0.058(3) 0.067(3) 0.088(4) -0.023(3) 0.032(3) -0.028(3)
C73 0.141(5) 0.037(3) 0.072(4) 0.004(2) 0.055(3) -0.010(3)
C81 0.048(2) 0.057(3) 0.038(2) 0.0007(19) 0.0203(19) 0.007(2)
C82 0.040(2) 0.058(3) 0.049(3) 0.000(2) 0.0199(19) -0.007(2)
C83 0.049(3) 0.061(3) 0.033(2) 0.0121(19) 0.0133(18) 0.009(2)
S1 0.0265(5) 0.0423(5) 0.0255(5) 0.0063(4) 0.0032(4) -0.0020(4)
S2 0.0314(5) 0.0265(4) 0.0332(5) 0.0019(4) 0.0092(4) -0.0068(4)
S3 0.0246(5) 0.0323(5) 0.0241(4) 0.0014(4) 0.0046(3) -0.0021(4)
Mo1 0.02389(16) 0.02322(15) 0.02446(16) 0.00106(12) 0.00944(12) -0.00119(12)
Mo2 0.02740(17) 0.02392(15) 0.02414(16) -0.00356(12) 0.00745(12) -0.00279(13)
O1 0.088(3) 0.092(3) 0.0350(18) 0.0001(17) 0.0044(16) 0.002(2)
F1 0.088(2) 0.079(2) 0.0580(17) 0.0106(14) 0.0106(15) 0.0079(16)
F2 0.127(3) 0.077(2) 0.081(2) -0.0345(17) 0.0160(18) -0.0252(19)
F3 0.108(2) 0.082(2) 0.069(2) 0.0161(16) -0.0187(17) -0.0108(17)
F4 0.078(2) 0.094(2) 0.140(3) 0.040(2) 0.000(2) -0.0423(18)
B 0.057(3) 0.042(3) 0.050(3) 0.004(2) -0.001(2) -0.015(3)
N1 0.0447(19) 0.0285(17) 0.0445(19) -0.0083(14) 0.0242(15) -0.0034(15)
N2 0.0347(17) 0.0316(16) 0.0315(16) -0.0014(13) 0.0131(14) 0.0004(14)

loop_
_atom_type_symbol
_atom_type_description
_atom_type_scat_dispersion_real
_atom_type_scat_dispersion_imag
_atom_type_scat_source
C C 0.0033 0.0016 'International Tables Vol C Tables 4.2.6.8 and 6.1.1.4'
H H 0 0 'International Tables Vol C Tables 4.2.6.8 and 6.1.1.4'
B B 0.0013 0.0007 'International Tables Vol C Tables 4.2.6.8 and 6.1.1.4'
N N 0.0061 0.0033 'International Tables Vol C Tables 4.2.6.8 and 6.1.1.4'
O O 0.0106 0.006 'International Tables Vol C Tables 4.2.6.8 and 6.1.1.4'
F F 0.0171 0.0103 'International Tables Vol C Tables 4.2.6.8 and 6.1.1.4'
S S 0.1246 0.1234 'International Tables Vol C Tables 4.2.6.8 and 6.1.1.4'
Mo Mo -1.6832 0.6857 'International Tables Vol C Tables 4.2.6.8 and 6.1.1.4'

loop_
_geom_angle_atom_site_label_1
_geom_angle_atom_site_label_2
_geom_angle_atom_site_label_3
_geom_angle
C4 C3 S3 112.0(2)
O1 C4 C3 109.7(3)
N1 C5 Mo1 170.6(3)
N2 C6 Mo2 167.7(3)
N1 C7 C73 108.2(4)
N1 C7 C71 106.2(3)
C73 C7 C71 110.3(4)
N1 C7 C72 107.8(3)
C73 C7 C72 113.3(4)
C71 C7 C72 110.8(4)
N2 C8 C82 109.5(3)
N2 C8 C83 108.3(3)
C82 C8 C83 110.2(3)
N2 C8 C81 107.1(3)
C82 C8 C81 109.7(3)
C83 C8 C81 112.0(3)
C15 C11 C12 107.9(3)
C15 C11 Mo1 71.74(19)
C12 C11 Mo1 75.21(19)
C13 C12 C11 108.7(3)
C13 C12 Mo1 73.82(18)
C11 C12 Mo1 69.13(18)
C12 C13 C14 107.6(3)
C12 C13 Mo1 71.81(19)
C14 C13 Mo1 70.15(19)
C13 C14 C15 108.8(3)
C13 C14 Mo1 74.87(19)
C15 C14 Mo1 70.24(19)
C11 C15 C14 106.9(3)
C11 C15 Mo1 71.89(19)
C14 C15 Mo1 73.73(19)
C22 C21 C25 107.9(4)
C22 C21 Mo2 75.1(2)
C25 C21 Mo2 71.2(2)
C23 C22 C21 109.4(4)
C23 C22 Mo2 73.8(2)
C21 C22 Mo2 70.0(2)
C22 C23 C24 107.9(4)
C22 C23 Mo2 72.0(2)
C24 C23 Mo2 70.1(2)
C23 C24 C25 107.7(4)
C23 C24 Mo2 75.0(2)
C25 C24 Mo2 70.19(19)
C21 C25 C24 107.0(4)
C21 C25 Mo2 72.6(2)
C24 C25 Mo2 73.5(2)
C1 S1 Mo1 114.68(14)
C1 S1 Mo2 115.12(13)
Mo1 S1 Mo2 69.83(2)
C2 S2 Mo1 113.66(13)
C2 S2 Mo2 114.06(13)
Mo1 S2 Mo2 69.48(2)
C3 S3 Mo1 114.25(13)
C3 S3 Mo2 113.13(11)
Mo1 S3 Mo2 69.22(2)
C5 Mo1 C15 80.88(12)
C5 Mo1 C11 116.66(13)
C15 Mo1 C11 36.37(13)
C5 Mo1 C14 74.23(12)
C15 Mo1 C14 36.03(13)
C11 Mo1 C14 59.57(14)
C5 Mo1 C12 132.25(12)
C15 Mo1 C12 59.45(12)
C11 Mo1 C12 35.66(12)
C14 Mo1 C12 58.12(12)
C5 Mo1 C13 103.86(12)
C15 Mo1 C13 59.33(13)
C11 Mo1 C13 58.89(14)
C14 Mo1 C13 34.98(12)
C12 Mo1 C13 34.37(12)
C5 Mo1 S1 88.41(9)
C15 Mo1 S1 100.16(10)
C11 Mo1 S1 94.13(10)
C14 Mo1 S1 133.99(10)
C12 Mo1 S1 121.73(10)
C13 Mo1 S1 153.01(10)
C5 Mo1 S2 147.36(8)
C15 Mo1 S2 129.46(10)
C11 Mo1 S2 93.14(10)
C14 Mo1 S2 136.52(9)
C12 Mo1 S2 79.76(9)
C13 Mo1 S2 102.92(9)
S1 Mo1 S2 75.75(3)
C5 Mo1 S3 89.50(9)
C15 Mo1 S3 147.65(11)
C11 Mo1 S3 144.93(9)
C14 Mo1 S3 111.62(11)
C12 Mo1 S3 109.47(9)
C13 Mo1 S3 93.85(10)
S1 Mo1 S3 110.44(3)
S2 Mo1 S3 70.37(3)
C5 Mo1 Mo2 92.04(8)
C15 Mo1 Mo2 154.73(10)
C11 Mo1 Mo2 138.47(10)
C14 Mo1 Mo2 161.93(10)
C12 Mo1 Mo2 135.07(9)
C13 Mo1 Mo2 145.63(9)
S1 Mo1 Mo2 55.17(2)
S2 Mo1 Mo2 55.46(2)
S3 Mo1 Mo2 55.46(2)
C6 Mo2 C25 78.37(13)
C6 Mo2 C21 113.54(14)
C25 Mo2 C21 36.24(14)
C6 Mo2 C24 74.51(13)
C25 Mo2 C24 36.27(14)
C21 Mo2 C24 59.57(14)
C6 Mo2 C22 131.74(13)
C25 Mo2 C22 58.84(14)
C21 Mo2 C22 34.87(15)
C24 Mo2 C22 58.01(14)
C6 Mo2 C23 105.84(14)
C25 Mo2 C23 59.03(15)
C21 Mo2 C23 58.20(15)
C24 Mo2 C23 34.94(14)
C22 Mo2 C23 34.15(14)
C6 Mo2 S1 87.13(9)
C25 Mo2 S1 101.31(11)
C21 Mo2 S1 94.13(12)
C24 Mo2 S1 135.76(11)
C22 Mo2 S1 120.22(13)
C23 Mo2 S1 152.16(11)
C6 Mo2 S2 148.50(8)
C25 Mo2 S2 130.24(11)
C21 Mo2 S2 94.01(12)
C24 Mo2 S2 135.57(10)
C22 Mo2 S2 79.68(10)
C23 Mo2 S2 101.52(12)
S1 Mo2 S2 75.44(3)
C6 Mo2 S3 92.42(9)
C25 Mo2 S3 146.76(11)
C21 Mo2 S3 145.52(13)
C24 Mo2 S3 110.52(11)
C22 Mo2 S3 110.74(12)
C23 Mo2 S3 94.12(11)
S1 Mo2 S3 110.14(3)
S2 Mo2 S3 70.11(3)
C6 Mo2 Mo1 93.44(8)
C25 Mo2 Mo1 155.64(11)
C21 Mo2 Mo1 138.71(11)
C24 Mo2 Mo1 161.71(10)
C22 Mo2 Mo1 134.69(10)
C23 Mo2 Mo1 144.91(11)
S1 Mo2 Mo1 55.00(2)
S2 Mo2 Mo1 55.06(2)
S3 Mo2 Mo1 55.32(2)
F2 B F4 113.3(4)
F2 B F3 110.2(4)
F4 B F3 109.7(4)
F2 B F1 108.8(4)
F4 B F1 107.7(4)
F3 B F1 106.9(4)
C5 N1 C7 168.5(3)
C6 N2 C8 163.4(3)

loop_
_geom_bond_atom_site_label_1
_geom_bond_atom_site_label_2
_geom_bond_distance
C1 S1 1.817(3)
C2 S2 1.830(4)
C3 C4 1.519(5)
C3 S3 1.819(3)
C4 O1 1.410(5)
C5 N1 1.151(4)
C5 Mo1 2.086(3)
C6 N2 1.162(4)
C6 Mo2 2.098(3)
C7 N1 1.468(4)
C7 C73 1.498(6)
C7 C71 1.534(5)
C7 C72 1.553(6)
C8 N2 1.469(4)
C8 C82 1.513(5)
C8 C83 1.517(5)
C8 C81 1.521(5)
C11 C15 1.413(5)
C11 C12 1.413(5)
C11 Mo1 2.265(3)
C12 C13 1.392(5)
C12 Mo1 2.343(3)
C13 C14 1.407(5)
C13 Mo1 2.369(3)
C14 C15 1.414(5)
C14 Mo1 2.308(3)
C15 Mo1 2.263(3)
C21 C22 1.384(6)
C21 C25 1.410(6)
C21 Mo2 2.276(4)
C22 C23 1.381(6)
C22 Mo2 2.340(4)
C23 C24 1.402(5)
C23 Mo2 2.363(4)
C24 C25 1.419(5)
C24 Mo2 2.301(3)
C25 Mo2 2.257(3)
S1 Mo1 2.4383(9)
S1 Mo2 2.4433(9)
S2 Mo1 2.4456(9)
S2 Mo2 2.4575(8)
S3 Mo1 2.4575(9)
S3 Mo2 2.4616(9)
Mo1 Mo2 2.7941(4)
F1 B 1.396(6)
F2 B 1.333(5)
F3 B 1.395(5)
F4 B 1.344(5)
